data_2014873
loop_
_publ_author_name
'Huo, Fang-Jun'
'Yin, Cai-Xia'
'Jin, Xiang-Lin'
'Yang, Pin'

_publ_section_title
;
 3,3a-Dihydrocyclopenta[<i>b</i>]chromen-1(2<i>H</i>)-ones from the
 reaction of salicylaldehyde and 2-cyclopenten-1-one
;
_journal_issue 5
_journal_name_full 'Acta Crystallographica Section C'
_journal_page_first o332
_journal_page_last o335
_journal_paper_doi 10.1107/S0108270105008528
_journal_volume 61
_journal_year 2005
_chemical_formula_iupac 'C12 H10 O2'
_chemical_formula_moiety 'C12 H10 O2'
_chemical_formula_sum 'C12 H10 O2'
_chemical_formula_weight 186.20
_chemical_melting_point 388
_chemical_name_common 3,3a-Dihydro-2H-cyclopenta[b]chromen-1-one
_chemical_name_systematic
;
3,3a-dihydro-2H-cyclopenta[b]chromen-1-one
;
_space_group_IT_number 14
_symmetry_cell_setting monoclinic
_symmetry_space_group_name_Hall '-P 2yn'
_symmetry_space_group_name_H-M 'P 1 21/n 1'
_atom_sites_solution_hydrogens geom
_atom_sites_solution_primary direct
_atom_sites_solution_secondary difmap
_audit_creation_method SHELXL-97
_cell_angle_alpha 90.00
_cell_angle_beta 91.254(3)
_cell_angle_gamma 90.00
_cell_formula_units_Z 4
_cell_length_a 5.8015(14)
_cell_length_b 7.6260(19)
_cell_length_c 20.661(5)
_cell_measurement_reflns_used 5211
_cell_measurement_temperature 298(2)
_cell_measurement_theta_max 26.92
_cell_measurement_theta_min 2.85
_cell_volume 913.9(4)
_computing_cell_refinement 'SAINT (Bruker, 2000)'
_computing_data_collection 'SMART (Bruker, 2000)'
_computing_data_reduction SAINT
_computing_molecular_graphics 'SHELXTL (Bruker, 2000)'
_computing_publication_material SHELXTL
_computing_structure_refinement 'SHELXL97 (Sheldrick, 1997)'
_computing_structure_solution 'SHELXS97 (Sheldrick, 1997)'
_diffrn_ambient_temperature 298(2)
_diffrn_detector_area_resol_mean '100x100 microns'
_diffrn_measured_fraction_theta_full 0.980
_diffrn_measured_fraction_theta_max 0.980
_diffrn_measurement_device_type 'Bruker SMART CCD area-detector'
_diffrn_measurement_method \w
_diffrn_radiation_monochromator graphite
_diffrn_radiation_source 'fine-focus sealed tube'
_diffrn_radiation_type MoK\a
_diffrn_radiation_wavelength 0.71073
_diffrn_reflns_av_R_equivalents 0.0161
_diffrn_reflns_av_sigmaI/netI 0.0203
_diffrn_reflns_limit_h_max 5
_diffrn_reflns_limit_h_min -6
_diffrn_reflns_limit_k_max 9
_diffrn_reflns_limit_k_min -8
_diffrn_reflns_limit_l_max 24
_diffrn_reflns_limit_l_min -21
_diffrn_reflns_number 4188
_diffrn_reflns_theta_full 25.00
_diffrn_reflns_theta_max 25.00
_diffrn_reflns_theta_min 1.97
_diffrn_standards_decay_% 4.20
_diffrn_standards_interval_count 0
_diffrn_standards_interval_time 0
_diffrn_standards_number 0
_exptl_absorpt_coefficient_mu 0.092
_exptl_absorpt_correction_T_max 0.9775
_exptl_absorpt_correction_T_min 0.7227
_exptl_absorpt_correction_type multi-scan
_exptl_absorpt_process_details '(SADABS; Sheldrick, 1996)'
_exptl_crystal_colour yellow
_exptl_crystal_density_diffrn 1.353
_exptl_crystal_density_method 'not measured'
_exptl_crystal_description block
_exptl_crystal_F_000 392
_exptl_crystal_size_max 0.73
_exptl_crystal_size_mid 0.25
_exptl_crystal_size_min 0.25
_refine_diff_density_max 0.237
_refine_diff_density_min -0.222
_refine_ls_extinction_method none
_refine_ls_goodness_of_fit_ref 1.036
_refine_ls_hydrogen_treatment constr
_refine_ls_matrix_type full
_refine_ls_number_parameters 137
_refine_ls_number_reflns 1579
_refine_ls_number_restraints 3
_refine_ls_restrained_S_all 1.048
_refine_ls_R_factor_all 0.0538
_refine_ls_R_factor_gt 0.0463
_refine_ls_shift/su_max 0.000
_refine_ls_shift/su_mean 0.000
_refine_ls_structure_factor_coef Fsqd
_refine_ls_weighting_details 'calc w=1/[\s^2^(Fo^2^)+(0.0656P)^2^+0.2252P] where P=(Fo^2^+2Fc^2^)/3'
_refine_ls_weighting_scheme calc
_refine_ls_wR_factor_gt 0.1202
_refine_ls_wR_factor_ref 0.1263
_reflns_number_gt 1324
_reflns_number_total 1579
_reflns_threshold_expression 'I>2 \s(I)'
_cod_data_source_file sk1811.cif
_cod_data_source_block I
_cod_depositor_comments
;
The following automatic conversions were performed:
'_symmetry_cell_setting' value 'Monoclinic' changed to 'monoclinic'
according to '/home/saulius/struct/CIF-dictionaries/cif_core.dic'
dictionary named 'cif_core.dic' version 2.4.1 from 2010-06-29.

Automatic conversion script
Id: cif_fix_enum 1527 2010-12-29 10:47:43Z saulius 

The following automatic conversions were performed:

'_symmetry_cell_setting' value 'Monoclinic' changed to 'monoclinic'
according to /home/saulius/struct/CIF-dictionaries/cif_core.dic
dictionary named 'cif_core.dic' version 2.4.1 from 2010-06-29.

Automatic conversion script
Id: cif_fix_values 1715 2011-07-08 13:25:40Z adriana 
;
_cod_original_sg_symbol_H-M 'P 21/n'
_cod_database_code 2014873
_cod_database_fobs_code 2014873

loop_
_symmetry_equiv_pos_as_xyz
'x, y, z'
'-x+1/2, y+1/2, -z+1/2'
'-x, -y, -z'
'x-1/2, -y-1/2, z-1/2'

loop_
_atom_site_label
_atom_site_fract_x
_atom_site_fract_y
_atom_site_fract_z
_atom_site_U_iso_or_equiv
_atom_site_adp_type
_atom_site_calc_flag
_atom_site_refinement_flags
_atom_site_occupancy
_atom_site_disorder_assembly
_atom_site_disorder_group
_atom_site_type_symbol
O1 0.7229(3) 1.2583(2) 0.00041(8) 0.0842(5) Uani d . 1 . . O
O2 1.1469(2) 0.94154(15) 0.15970(6) 0.0564(4) Uani d D 1 . . O
C1 0.8706(3) 1.2221(2) 0.04004(8) 0.0535(5) Uani d . 1 A . C
C2 0.8769(3) 1.0640(2) 0.08027(9) 0.0555(5) Uani d D 1 . . C
C3 1.0474(5) 1.0996(3) 0.13654(13) 0.0491(10) Uani d PD 0.587(6) A 1 C
H3 0.9668 1.1578 0.1718 0.074 Uiso calc PR 0.587(6) A 1 H
C3A 1.1313(5) 1.0401(4) 0.10213(15) 0.0514(15) Uani d PD 0.413(6) A 2 C
H3A 1.2153 0.9797 0.0680 0.077 Uiso calc PR 0.413(6) A 2 H
C4 1.2154(4) 1.2241(3) 0.10787(10) 0.0649(5) Uani d D 1 . . C
H4A 1.3400 1.1605 0.0879 0.097 Uiso calc PR 0.587(6) A 1 H
H4B 1.2805 1.3007 0.1410 0.097 Uiso calc PR 0.587(6) A 1 H
H4AA 1.3793 1.2298 0.0998 0.097 Uiso calc PR 0.413(6) A 2 H
H4AB 1.1887 1.2693 0.1509 0.097 Uiso calc PR 0.413(6) A 2 H
C5 1.0803(4) 1.3303(3) 0.05733(9) 0.0617(5) Uani d . 1 A . C
H5A 1.0355 1.4428 0.0749 0.093 Uiso calc R 1 . . H
H5B 1.1726 1.3502 0.0194 0.093 Uiso calc R 1 . . H
C6 0.7411(3) 0.9270(2) 0.08357(8) 0.0482(4) Uani d . 1 A . C
H6 0.6114 0.9184 0.0565 0.058 Uiso calc R 1 . . H
C7 0.7943(3) 0.7895(2) 0.12959(8) 0.0443(4) Uani d . 1 . . C
C8 1.0000(3) 0.8026(2) 0.16646(7) 0.0433(4) Uani d . 1 A . C
C9 1.0582(3) 0.6754(2) 0.21136(8) 0.0520(5) Uani d . 1 . . C
H9 1.1963 0.6835 0.2349 0.062 Uiso calc R 1 A . H
C10 0.9125(3) 0.5369(2) 0.22138(9) 0.0591(5) Uani d . 1 A . C
H10 0.9511 0.4524 0.2522 0.071 Uiso calc R 1 . . H
C11 0.7090(4) 0.5222(3) 0.18601(11) 0.0670(6) Uani d . 1 . . C
H11 0.6103 0.4285 0.1933 0.080 Uiso calc R 1 A . H
C12 0.6519(3) 0.6464(3) 0.13994(10) 0.0599(5) Uani d . 1 A . C
H12 0.5163 0.6342 0.1155 0.072 Uiso calc R 1 . . H

loop_
_atom_site_aniso_label
_atom_site_aniso_U_11
_atom_site_aniso_U_22
_atom_site_aniso_U_33
_atom_site_aniso_U_12
_atom_site_aniso_U_13
_atom_site_aniso_U_23
O1 0.0761(10) 0.0796(10) 0.0955(11) -0.0037(8) -0.0321(9) 0.0362(9)
O2 0.0506(7) 0.0523(7) 0.0652(8) -0.0044(5) -0.0207(6) 0.0086(6)
C1 0.0580(11) 0.0511(10) 0.0513(10) 0.0050(8) -0.0017(9) 0.0043(8)
C2 0.0545(10) 0.0550(10) 0.0562(10) -0.0053(8) -0.0182(8) 0.0086(8)
C3 0.059(2) 0.0443(17) 0.0431(18) -0.0017(13) -0.0101(14) -0.0010(13)
C3A 0.057(3) 0.051(3) 0.046(3) -0.003(2) -0.006(2) -0.0069(19)
C4 0.0600(11) 0.0590(12) 0.0749(13) -0.0111(9) -0.0142(9) 0.0077(9)
C5 0.0728(13) 0.0525(10) 0.0594(11) -0.0081(9) -0.0044(10) 0.0051(9)
C6 0.0373(9) 0.0559(10) 0.0509(9) 0.0024(7) -0.0081(7) 0.0031(8)
C7 0.0420(9) 0.0470(9) 0.0439(9) 0.0017(7) -0.0017(7) -0.0007(7)
C8 0.0431(9) 0.0445(9) 0.0422(9) 0.0032(7) -0.0024(7) -0.0043(7)
C9 0.0539(10) 0.0549(10) 0.0467(9) 0.0085(8) -0.0084(8) 0.0016(8)
C10 0.0731(12) 0.0549(11) 0.0492(10) 0.0062(9) 0.0023(9) 0.0095(8)
C11 0.0682(12) 0.0621(12) 0.0707(13) -0.0133(10) 0.0021(10) 0.0157(10)
C12 0.0504(10) 0.0636(11) 0.0651(11) -0.0105(9) -0.0076(8) 0.0074(9)

loop_
_atom_type_symbol
_atom_type_description
_atom_type_scat_dispersion_real
_atom_type_scat_dispersion_imag
_atom_type_scat_source
C C 0.0033 0.0016 'International Tables Vol C Tables 4.2.6.8 and 6.1.1.4'
H H 0.0000 0.0000 'International Tables Vol C Tables 4.2.6.8 and 6.1.1.4'
O O 0.0106 0.0060 'International Tables Vol C Tables 4.2.6.8 and 6.1.1.4'

loop_
_geom_angle_atom_site_label_1
_geom_angle_atom_site_label_2
_geom_angle_atom_site_label_3
_geom_angle
_geom_angle_publ_flag
C8 O2 C3A 118.07(15) n
C8 O2 C3 116.33(15) n
O1 C1 C2 125.69(17) n
O1 C1 C5 126.48(17) n
C2 C1 C5 107.83(15) n
C6 C2 C1 132.68(16) y
C6 C2 C3 118.66(16) n
C1 C2 C3 107.00(16) n
C6 C2 C3A 117.51(17) n
C1 C2 C3A 105.97(17) n
O2 C3 C4 114.26(19) n
O2 C3 C2 110.92(17) n
C4 C3 C2 103.15(17) n
O2 C3 H3 109.4 n
C4 C3 H3 109.4 n
C2 C3 H3 109.4 n
O2 C3A C4 114.9(2) n
O2 C3A C2 110.71(19) n
C4 C3A C2 102.78(18) n
O2 C3A H3A 109.4 n
C4 C3A H3A 109.4 n
C2 C3A H3A 109.4 n
C3A C4 C5 106.43(17) n
C3 C4 C5 106.21(17) n
C3A C4 H4A 75.0 n
C3 C4 H4A 110.5 n
C5 C4 H4A 110.5 n
C3A C4 H4B 138.2 n
C3 C4 H4B 110.5 n
C5 C4 H4B 110.5 n
H4A C4 H4B 108.7 n
C3A C4 H4AA 110.4 n
C3 C4 H4AA 138.4 n
C5 C4 H4AA 110.4 n
C3A C4 H4AB 110.4 n
C3 C4 H4AB 75.1 n
C5 C4 H4AB 110.4 n
H4A C4 H4AB 134.8 n
H4AA C4 H4AB 108.6 n
C1 C5 C4 105.79(15) n
C1 C5 H5A 110.6 n
C4 C5 H5A 110.6 n
C1 C5 H5B 110.6 n
C4 C5 H5B 110.6 n
H5A C5 H5B 108.7 n
C2 C6 C7 119.51(15) y
C2 C6 H6 120.2 n
C7 C6 H6 120.2 n
C12 C7 C8 118.27(15) n
C12 C7 C6 123.56(15) n
C8 C7 C6 118.16(15) n
O2 C8 C9 117.99(15) n
O2 C8 C7 121.53(14) n
C9 C8 C7 120.47(16) n
C10 C9 C8 120.04(17) n
C10 C9 H9 120.0 n
C8 C9 H9 120.0 n
C9 C10 C11 120.39(17) n
C9 C10 H10 119.8 n
C11 C10 H10 119.8 n
C12 C11 C10 120.02(18) n
C12 C11 H11 120.0 n
C10 C11 H11 120.0 n
C11 C12 C7 120.78(18) n
C11 C12 H12 119.6 n
C7 C12 H12 119.6 n

loop_
_geom_bond_atom_site_label_1
_geom_bond_atom_site_label_2
_geom_bond_site_symmetry_2
_geom_bond_distance
_geom_bond_publ_flag
O1 C1 . 1.204(2) n
O2 C8 . 1.369(2) n
O2 C3A . 1.408(3) y
O2 C3 . 1.415(3) y
C1 C2 . 1.464(2) n
C1 C5 . 1.506(3) n
C2 C6 . 1.312(2) y
C2 C3 . 1.534(3) y
C2 C3A . 1.544(3) y
C3 C4 . 1.493(3) y
C3 H3 . 0.9800 n
C3A C4 . 1.490(3) y
C3A H3A . 0.9800 n
C4 C5 . 1.525(3) n
C4 H4A . 0.9700 n
C4 H4B . 0.9700 n
C4 H4AA . 0.9700 n
C4 H4AB . 0.9700 n
C5 H5A . 0.9700 n
C5 H5B . 0.9700 n
C6 C7 . 1.444(2) n
C6 H6 . 0.9300 n
C7 C12 . 1.388(2) n
C7 C8 . 1.405(2) n
C8 C9 . 1.379(2) n
C9 C10 . 1.371(3) n
C9 H9 . 0.9300 n
C10 C11 . 1.379(3) n
C10 H10 . 0.9300 n
C11 C12 . 1.378(3) n
C11 H11 . 0.9300 n
C12 H12 . 0.9300 n

loop_
_geom_torsion_atom_site_label_1
_geom_torsion_atom_site_label_2
_geom_torsion_atom_site_label_3
_geom_torsion_atom_site_label_4
_geom_torsion
_geom_torsion_publ_flag
O1 C1 C2 C6 1.9(4) n
C5 C1 C2 C6 -178.3(2) n
O1 C1 C2 C3 -162.7(2) n
C5 C1 C2 C3 17.1(2) n
O1 C1 C2 C3A 158.5(2) n
C5 C1 C2 C3A -21.7(2) n
C8 O2 C3 C4 -159.25(17) n
C3A O2 C3 C4 -56.0(2) n
C8 O2 C3 C2 -43.2(2) n
C3A O2 C3 C2 60.1(2) n
C6 C2 C3 O2 40.2(3) y
C1 C2 C3 O2 -152.68(18) y
C3A C2 C3 O2 -58.48(19) n
C6 C2 C3 C4 162.92(18) n
C1 C2 C3 C4 -29.9(2) n
C3A C2 C3 C4 64.27(17) n
C8 O2 C3A C4 155.23(18) n
C3 O2 C3A C4 56.6(2) n
C8 O2 C3A C2 39.4(3) n
C3 O2 C3A C2 -59.3(2) n
C6 C2 C3A O2 -43.2(3) y
C1 C2 C3A O2 156.04(19) y
C3 C2 C3A O2 58.8(2) n
C6 C2 C3A C4 -166.34(19) n
C1 C2 C3A C4 32.9(2) n
C3 C2 C3A C4 -64.32(17) n
O2 C3A C4 C3 -56.1(2) n
C2 C3A C4 C3 64.24(17) n
O2 C3A C4 C5 -151.6(2) n
C2 C3A C4 C5 -31.3(2) n
O2 C3 C4 C3A 55.3(2) n
C2 C3 C4 C3A -65.24(17) n
O2 C3 C4 C5 151.43(19) n
C2 C3 C4 C5 30.9(2) n
O1 C1 C5 C4 -178.0(2) n
C2 C1 C5 C4 2.2(2) n
C3A C4 C5 C1 18.9(2) n
C3 C4 C5 C1 -21.2(2) n
C1 C2 C6 C7 -179.77(19) n
C3 C2 C6 C7 -16.6(3) n
C3A C2 C6 C7 25.8(3) n
C2 C6 C7 C12 174.99(18) n
C2 C6 C7 C8 -4.1(2) n
C3A O2 C8 C9 160.18(19) n
C3 O2 C8 C9 -153.84(17) n
C3A O2 C8 C7 -20.6(2) n
C3 O2 C8 C7 25.4(2) n
C12 C7 C8 O2 -178.85(16) n
C6 C7 C8 O2 0.3(2) n
C12 C7 C8 C9 0.4(2) n
C6 C7 C8 C9 179.58(15) n
O2 C8 C9 C10 177.77(15) n
C7 C8 C9 C10 -1.5(3) n
C8 C9 C10 C11 1.1(3) n
C9 C10 C11 C12 0.5(3) n
C10 C11 C12 C7 -1.6(3) n
C8 C7 C12 C11 1.2(3) n
C6 C7 C12 C11 -177.98(18) n
